data_1566040
loop_
_publ_author_name
'Mautner, Franz A.'
'Bierbaumer, Florian'
'Fischer, Roland C.'
'Vicente, Ramon'
'Tubau, \`Annia'
'Ferran, Arnau'
'Massoud, Salah S.'

_publ_section_title
;
 Structural Characterization, Magnetic and Luminescent Properties of
 Praseodymium(III)-4,4,4-Trifluoro-1-(2-Naphthyl)Butane-1,3-Dionato(1-)
 Complexes
;
_journal_issue 2
_journal_name_full Crystals
_journal_page_first 179
_journal_paper_doi 10.3390/cryst11020179
_journal_volume 11
_journal_year 2021
_chemical_formula_moiety 'C62 H40 F9 N4 O6 Pr'
_chemical_formula_sum 'C62 H40 F9 N4 O6 Pr'
_chemical_formula_weight 1248.89
_chemical_name_common '[PrL3(bipy)2]'
_space_group_crystal_system triclinic
_space_group_IT_number 2
_space_group_name_Hall '-P 1'
_space_group_name_H-M_alt 'P -1'
_atom_sites_solution_hydrogens geom
_audit_creation_method SHELXL-2016/6
_cell_angle_alpha 79.097(2)
_cell_angle_beta 70.308(2)
_cell_angle_gamma 67.575(2)
_cell_formula_units_Z 2
_cell_length_a 11.9059(4)
_cell_length_b 15.3694(5)
_cell_length_c 16.5675(6)
_cell_measurement_reflns_used 9221
_cell_measurement_temperature 100(2)
_cell_measurement_theta_max 29.75
_cell_measurement_theta_min 2.70
_cell_volume 2632.08(16)
_computing_cell_refinement 'Bruker SAINT'
_computing_data_collection 'Bruker APEX2'
_computing_data_reduction 'Bruker SAINT'
_computing_molecular_graphics 'Bruker SHELXTL'
_computing_publication_material 'Bruker SHELXTL'
_computing_structure_refinement 'SHELXL-2016/6 (Sheldrick, 2016)'
_computing_structure_solution 'SHELXT 2014/4 (Sheldrick, 2014)'
_diffrn_ambient_temperature 100(2)
_diffrn_measured_fraction_theta_full 0.999
_diffrn_measured_fraction_theta_max 0.999
_diffrn_measurement_device_type 'Bruker APEX-II CCD'
_diffrn_measurement_method \w-scans
_diffrn_radiation_type MoK\a
_diffrn_radiation_wavelength 0.71073
_diffrn_reflns_av_R_equivalents 0.0642
_diffrn_reflns_av_unetI/netI 0.0397
_diffrn_reflns_Laue_measured_fraction_full 0.999
_diffrn_reflns_Laue_measured_fraction_max 0.999
_diffrn_reflns_limit_h_max 15
_diffrn_reflns_limit_h_min -15
_diffrn_reflns_limit_k_max 19
_diffrn_reflns_limit_k_min -19
_diffrn_reflns_limit_l_max 21
_diffrn_reflns_limit_l_min -21
_diffrn_reflns_number 95375
_diffrn_reflns_point_group_measured_fraction_full 0.999
_diffrn_reflns_point_group_measured_fraction_max 0.999
_diffrn_reflns_theta_full 27.000
_diffrn_reflns_theta_max 27.000
_diffrn_reflns_theta_min 2.618
_exptl_absorpt_coefficient_mu 1.016
_exptl_absorpt_correction_T_max 0.8423
_exptl_absorpt_correction_T_min 0.7015
_exptl_absorpt_correction_type multi-scan
_exptl_absorpt_process_details SADABS
_exptl_crystal_colour yellow
_exptl_crystal_density_diffrn 1.576
_exptl_crystal_description prism
_exptl_crystal_F_000 1256
_exptl_crystal_size_max 0.320
_exptl_crystal_size_mid 0.270
_exptl_crystal_size_min 0.220
_refine_diff_density_max 1.085
_refine_diff_density_min -0.968
_refine_diff_density_rms 0.076
_refine_ls_extinction_coef .
_refine_ls_extinction_method none
_refine_ls_goodness_of_fit_ref 0.991
_refine_ls_hydrogen_treatment constr
_refine_ls_matrix_type full
_refine_ls_number_parameters 767
_refine_ls_number_reflns 11469
_refine_ls_number_restraints 66
_refine_ls_restrained_S_all 1.134
_refine_ls_R_factor_all 0.0318
_refine_ls_R_factor_gt 0.0276
_refine_ls_shift/su_max 0.003
_refine_ls_shift/su_mean 0.000
_refine_ls_structure_factor_coef Fsqd
_refine_ls_weighting_details 'w=1/[\s^2^(Fo^2^)+(0.0401P)^2^+1.5451P] where P=(Fo^2^+2Fc^2^)/3'
_refine_ls_weighting_scheme calc
_refine_ls_wR_factor_gt 0.0697
_refine_ls_wR_factor_ref 0.0728
_reflns_Friedel_coverage 0.000
_reflns_Friedel_fraction_full .
_reflns_Friedel_fraction_max .
_reflns_number_gt 10457
_reflns_number_total 11469
_reflns_threshold_expression 'I > 2\s(I)'
_cod_data_source_file Crystals-2021-11-2-179.cif
_cod_data_source_block rf1615
_cod_database_code 1566040
_shelx_shelxl_version_number 2016/6
_shelx_space_group_comment
;
The symmetry employed for this shelxl refinement is uniquely defined
by the following loop, which should always be used as a source of
symmetry information in preference to the above space-group names.
They are only intended as comments.
;
_shelx_estimated_absorpt_t_min 0.737
_shelx_estimated_absorpt_t_max 0.807

loop_
_space_group_symop_operation_xyz
'x, y, z'
'-x, -y, -z'

loop_
_atom_site_label
_atom_site_type_symbol
_atom_site_fract_x
_atom_site_fract_y
_atom_site_fract_z
_atom_site_U_iso_or_equiv
_atom_site_adp_type
_atom_site_occupancy
_atom_site_site_symmetry_order
_atom_site_calc_flag
_atom_site_refinement_flags_posn
_atom_site_refinement_flags_adp
_atom_site_refinement_flags_occupancy
_atom_site_disorder_assembly
_atom_site_disorder_group
Pr1 Pr 0.69910(2) 0.66351(2) 0.23321(2) 0.01117(4) Uani 1 1 d . . . . .
F1 F 0.45297(17) 0.58367(11) 0.07562(11) 0.0423(4) Uani 1 1 d . . . . .
N1 N 0.94101(17) 0.57948(12) 0.12532(12) 0.0169(4) Uani 1 1 d . . . . .
C1 C 0.4596(2) 0.52569(17) 0.14530(15) 0.0233(5) Uani 1 1 d . . . . .
O1 O 0.57865(14) 0.60034(10) 0.17430(10) 0.0171(3) Uani 1 1 d . . . . .
F2 F 0.34929(16) 0.55572(19) 0.20484(13) 0.0716(7) Uani 1 1 d . . . . .
N2 N 0.75355(17) 0.68982(12) 0.05767(11) 0.0155(4) Uani 1 1 d . . . . .
C2 C 0.5688(2) 0.52167(15) 0.17759(13) 0.0163(4) Uani 1 1 d . . . . .
O2 O 0.77114(14) 0.48996(10) 0.24634(9) 0.0162(3) Uani 1 1 d . . . . .
F3 F 0.46999(17) 0.44324(11) 0.12352(12) 0.0443(4) Uani 1 1 d . . . . .
N3 N 0.63553(16) 0.58786(11) 0.40336(11) 0.0138(3) Uani 1 1 d . . . . .
C3 C 0.6389(2) 0.43371(15) 0.20810(14) 0.0185(4) Uani 1 1 d . . . . .
H3 H 0.619055 0.379898 0.206437 0.022 Uiso 1 1 calc R U . . .
O3 O 0.54919(14) 0.81787(10) 0.19663(9) 0.0157(3) Uani 1 1 d . . . . .
F4 F 0.47772(14) 0.98092(11) 0.09900(9) 0.0360(4) Uani 1 1 d . . . . .
N4 N 0.44510(17) 0.68970(12) 0.33543(11) 0.0159(4) Uani 1 1 d . . . . .
C4 C 0.7387(2) 0.42259(14) 0.24145(13) 0.0141(4) Uani 1 1 d . . . . .
O4 O 0.62893(14) 0.77464(10) 0.34351(9) 0.0146(3) Uani 1 1 d . . . . .
O6 O 0.81209(14) 0.77689(10) 0.17181(9) 0.0159(3) Uani 1 1 d . . . . .
F6 F 0.31381(14) 0.94531(10) 0.17473(10) 0.0336(4) Uani 1 1 d . . . . .
C6 C 0.9079(2) 0.31936(15) 0.30624(14) 0.0179(4) Uani 1 1 d . . . . .
H6 H 0.925290 0.374745 0.306381 0.021 Uiso 1 1 calc R U . . .
O5 O 0.86526(14) 0.63582(10) 0.30074(10) 0.0188(3) Uani 1 1 d . . . . .
F5 F 0.35242(15) 1.05501(9) 0.21155(9) 0.0339(4) Uani 1 1 d . . . . .
C5 C 0.81286(19) 0.32620(14) 0.27362(13) 0.0154(4) Uani 1 1 d . . . . .
C9 C 1.1449(2) 0.14008(17) 0.4074(2) 0.0331(6) Uani 1 1 d . . . . .
H9 H 1.209933 0.136180 0.430389 0.040 Uiso 1 1 calc R U . . .
C8 C 1.0768(2) 0.22514(16) 0.37531(17) 0.0265(5) Uani 1 1 d . . . . .
H8 H 1.094173 0.280095 0.377011 0.032 Uiso 1 1 calc R U . . .
C7 C 0.9811(2) 0.23236(15) 0.33974(14) 0.0182(4) Uani 1 1 d . . . . .
C10 C 1.1192(2) 0.05795(16) 0.40644(19) 0.0305(6) Uani 1 1 d . . . . .
H10 H 1.166063 -0.000722 0.429684 0.037 Uiso 1 1 calc R U . . .
C11 C 1.0273(2) 0.06224(16) 0.37235(17) 0.0261(5) Uani 1 1 d . . . . .
H11 H 1.011405 0.006417 0.371455 0.031 Uiso 1 1 calc R U . . .
C12 C 0.9554(2) 0.14959(15) 0.33827(14) 0.0189(5) Uani 1 1 d . . . . .
C13 C 0.8572(2) 0.15821(15) 0.30331(15) 0.0220(5) Uani 1 1 d . . . . .
H13 H 0.839233 0.103500 0.301809 0.026 Uiso 1 1 calc R U . . .
C15 C 0.4082(2) 0.96977(15) 0.17970(14) 0.0199(5) Uani 1 1 d . . . . .
C14 C 0.7886(2) 0.24298(15) 0.27199(14) 0.0193(5) Uani 1 1 d . . . . .
H14 H 0.723882 0.246572 0.248830 0.023 Uiso 1 1 calc R U . . .
C018 C 0.3519(2) 0.74089(15) 0.29955(15) 0.0192(5) Uani 1 1 d . . . . .
H018 H 0.370019 0.741144 0.239117 0.023 Uiso 1 1 calc R U . . .
C18 C 0.54205(19) 0.85045(14) 0.36859(13) 0.0132(4) Uani 1 1 d . . . . .
C17 C 0.4749(2) 0.91655(14) 0.31342(14) 0.0152(4) Uani 1 1 d . . . . .
H17 H 0.420561 0.977388 0.332183 0.018 Uiso 1 1 calc R U . . .
C16 C 0.4869(2) 0.89423(14) 0.23319(13) 0.0148(4) Uani 1 1 d . . . . .
C19 C 0.5081(2) 0.86698(14) 0.46155(13) 0.0136(4) Uani 1 1 d . . . . .
C01R C 0.2308(2) 0.79333(16) 0.34593(16) 0.0230(5) Uani 1 1 d . . . . .
H01R H 0.167714 0.828679 0.317956 0.028 Uiso 1 1 calc R U . . .
C01Y C 0.2041(2) 0.79296(16) 0.43385(16) 0.0232(5) Uani 1 1 d . . . . .
H01Y H 0.122539 0.829345 0.467309 0.028 Uiso 1 1 calc R U . . .
C20 C 0.5775(2) 0.80003(14) 0.51100(13) 0.0148(4) Uani 1 1 d . . . . .
H20 H 0.648211 0.748626 0.484265 0.018 Uiso 1 1 calc R U . . .
C21 C 0.5461(2) 0.80601(14) 0.60054(14) 0.0160(4) Uani 1 1 d . . . . .
C23 C 0.5780(2) 0.74122(17) 0.73943(15) 0.0264(5) Uani 1 1 d . . . . .
H23 H 0.624326 0.693525 0.773396 0.032 Uiso 1 1 calc R U . . .
C22 C 0.6137(2) 0.73545(16) 0.65281(15) 0.0221(5) Uani 1 1 d . . . . .
H22 H 0.684592 0.683621 0.627001 0.026 Uiso 1 1 calc R U . . .
C24 C 0.4726(2) 0.81774(18) 0.77914(15) 0.0256(5) Uani 1 1 d . . . . .
H24 H 0.447542 0.820610 0.839702 0.031 Uiso 1 1 calc R U . . .
C25 C 0.4065(2) 0.88773(16) 0.73057(15) 0.0219(5) Uani 1 1 d . . . . .
H25 H 0.337204 0.939676 0.757604 0.026 Uiso 1 1 calc R U . . .
C27 C 0.3720(2) 0.95296(15) 0.58783(14) 0.0187(4) Uani 1 1 d . . . . .
H27 H 0.302929 1.006029 0.613088 0.022 Uiso 1 1 calc R U . . .
C26 C 0.4405(2) 0.88343(15) 0.64044(14) 0.0172(4) Uani 1 1 d . . . . .
C28 C 0.4042(2) 0.94461(14) 0.50151(14) 0.0167(4) Uani 1 1 d . . . . .
H28 H 0.356354 0.991422 0.467870 0.020 Uiso 1 1 calc R U . . .
C30 C 0.9196(2) 0.68808(19) 0.30860(17) 0.0286(6) Uani 1 1 d . . . . .
C31 C 0.9263(3) 0.7724(2) 0.26466(17) 0.0339(6) Uani 1 1 d . . . . .
H31 H 0.969224 0.804369 0.280524 0.041 Uiso 1 1 calc R U . . .
C32 C 0.8709(2) 0.81347(15) 0.19613(14) 0.0180(4) Uani 1 1 d . . . . .
C33 C 0.8787(2) 0.90683(15) 0.15133(14) 0.0174(4) Uani 1 1 d . . . . .
C34 C 0.8014(2) 0.95272(15) 0.09946(14) 0.0175(4) Uani 1 1 d . . . . .
H34 H 0.749489 0.923119 0.091264 0.021 Uiso 1 1 calc R U . . .
C35 C 0.7972(2) 1.04297(15) 0.05791(14) 0.0182(4) Uani 1 1 d . . . . .
C36 C 0.7166(2) 1.09154(16) 0.00516(14) 0.0218(5) Uani 1 1 d . . . . .
H36 H 0.664123 1.062995 -0.003877 0.026 Uiso 1 1 calc R U . . .
C37 C 0.7140(2) 1.17913(16) -0.03276(16) 0.0261(5) Uani 1 1 d . . . . .
H37 H 0.660045 1.210797 -0.068229 0.031 Uiso 1 1 calc R U . . .
C38 C 0.7908(3) 1.22300(16) -0.01970(16) 0.0284(6) Uani 1 1 d . . . . .
H38 H 0.786998 1.284341 -0.045581 0.034 Uiso 1 1 calc R U . . .
C39 C 0.8704(2) 1.17765(16) 0.02998(16) 0.0254(5) Uani 1 1 d . . . . .
H39 H 0.922491 1.207445 0.037729 0.031 Uiso 1 1 calc R U . . .
C40 C 0.8763(2) 1.08632(15) 0.07020(14) 0.0195(5) Uani 1 1 d . . . . .
C41 C 0.9578(2) 1.03658(16) 0.12191(15) 0.0220(5) Uani 1 1 d . . . . .
H41 H 1.012718 1.064104 0.129051 0.026 Uiso 1 1 calc R U . . .
C42 C 0.9593(2) 0.95001(16) 0.16171(14) 0.0199(5) Uani 1 1 d . . . . .
H42 H 1.014256 0.918414 0.196495 0.024 Uiso 1 1 calc R U . . .
C43 C 0.9768(2) 0.60942(14) 0.04205(14) 0.0165(4) Uani 1 1 d . . . . .
C44 C 1.1037(2) 0.58051(17) -0.00727(15) 0.0244(5) Uani 1 1 d . . . . .
H44 H 1.126811 0.602272 -0.066051 0.029 Uiso 1 1 calc R U . . .
C45 C 1.1958(2) 0.51983(17) 0.03010(16) 0.0263(5) Uani 1 1 d . . . . .
H45 H 1.282913 0.500157 -0.002432 0.032 Uiso 1 1 calc R U . . .
C46 C 1.1595(2) 0.48834(16) 0.11525(16) 0.0227(5) Uani 1 1 d . . . . .
H46 H 1.220576 0.446387 0.142499 0.027 Uiso 1 1 calc R U . . .
C47 C 1.0317(2) 0.51944(15) 0.15987(15) 0.0212(5) Uani 1 1 d . . . . .
H47 H 1.006654 0.497065 0.218317 0.025 Uiso 1 1 calc R U . . .
C48 C 0.8726(2) 0.67282(14) 0.00505(14) 0.0165(4) Uani 1 1 d . . . . .
C49 C 0.8973(2) 0.70956(16) -0.08013(15) 0.0243(5) Uani 1 1 d . . . . .
H49 H 0.982373 0.697598 -0.115601 0.029 Uiso 1 1 calc R U . . .
C50 C 0.7968(3) 0.76367(17) -0.11265(16) 0.0292(6) Uani 1 1 d . . . . .
H50 H 0.811869 0.789815 -0.170379 0.035 Uiso 1 1 calc R U . . .
C51 C 0.6745(2) 0.77887(16) -0.05961(15) 0.0235(5) Uani 1 1 d . . . . .
H51 H 0.603624 0.814508 -0.080357 0.028 Uiso 1 1 calc R U . . .
C52 C 0.6575(2) 0.74102(15) 0.02447(14) 0.0195(5) Uani 1 1 d . . . . .
H52 H 0.573117 0.751884 0.060790 0.023 Uiso 1 1 calc R U . . .
C53 C 0.5195(2) 0.62245(14) 0.45915(13) 0.0145(4) Uani 1 1 d . . . . .
C54 C 0.4950(2) 0.59716(15) 0.54727(14) 0.0189(4) Uani 1 1 d . . . . .
H54 H 0.412262 0.623078 0.585286 0.023 Uiso 1 1 calc R U . . .
C55 C 0.5927(2) 0.53382(15) 0.57856(14) 0.0207(5) Uani 1 1 d . . . . .
H55 H 0.578091 0.515869 0.638271 0.025 Uiso 1 1 calc R U . . .
C56 C 0.7115(2) 0.49728(15) 0.52144(15) 0.0200(5) Uani 1 1 d . . . . .
H56 H 0.779994 0.452919 0.540802 0.024 Uiso 1 1 calc R U . . .
C57 C 0.7285(2) 0.52698(14) 0.43482(14) 0.0174(4) Uani 1 1 d . . . . .
H57 H 0.810838 0.502633 0.395848 0.021 Uiso 1 1 calc R U . . .
C58 C 0.4167(2) 0.68670(14) 0.42148(14) 0.0151(4) Uani 1 1 d . . . . .
C59 C 0.2977(2) 0.73880(15) 0.47254(15) 0.0194(5) Uani 1 1 d . . . . .
H59 H 0.281176 0.737155 0.532950 0.023 Uiso 1 1 calc R U . . .
C29 C 0.9854(3) 0.6487(2) 0.3804(2) 0.0547(10) Uani 1 1 d D . . . .
F9 F 1.1028(6) 0.6058(8) 0.3500(5) 0.074(3) Uani 0.266(7) 1 d D U P A 1
F8 F 0.9836(8) 0.7298(4) 0.4142(4) 0.042(2) Uani 0.266(7) 1 d D U P A 1
F7 F 0.9295(10) 0.6073(6) 0.4486(6) 0.057(3) Uani 0.266(7) 1 d D U P A 1
F7B F 0.9022(3) 0.6415(3) 0.45571(18) 0.0474(9) Uani 0.734(7) 1 d D U P A 2
F8B F 1.0623(5) 0.6876(3) 0.3840(3) 0.0927(15) Uani 0.734(7) 1 d D U P A 2
F9B F 1.0653(3) 0.5543(2) 0.3640(2) 0.0683(11) Uani 0.734(7) 1 d D U P A 2

loop_
_atom_site_aniso_label
_atom_site_aniso_U_11
_atom_site_aniso_U_22
_atom_site_aniso_U_33
_atom_site_aniso_U_23
_atom_site_aniso_U_13
_atom_site_aniso_U_12
Pr1 0.01104(7) 0.01263(6) 0.00982(6) 0.00057(4) -0.00402(5) -0.00383(4)
F1 0.0545(11) 0.0408(9) 0.0541(11) 0.0189(8) -0.0441(9) -0.0264(8)
N1 0.0149(9) 0.0161(8) 0.0179(9) 0.0005(7) -0.0029(7) -0.0058(7)
C1 0.0229(12) 0.0300(12) 0.0221(12) -0.0008(9) -0.0102(10) -0.0117(10)
O1 0.0187(8) 0.0201(8) 0.0159(7) 0.0008(6) -0.0069(6) -0.0096(6)
F2 0.0196(9) 0.155(2) 0.0498(12) -0.0498(13) 0.0030(8) -0.0315(11)
N2 0.0158(9) 0.0182(9) 0.0142(9) -0.0015(7) -0.0051(7) -0.0067(7)
C2 0.0155(11) 0.0268(11) 0.0090(9) -0.0021(8) -0.0012(8) -0.0114(9)
O2 0.0166(8) 0.0157(7) 0.0174(8) -0.0015(6) -0.0054(6) -0.0063(6)
F3 0.0612(11) 0.0331(8) 0.0658(12) 0.0041(8) -0.0474(10) -0.0238(8)
N3 0.0139(9) 0.0131(8) 0.0134(8) 0.0004(6) -0.0042(7) -0.0042(7)
C3 0.0216(12) 0.0199(10) 0.0167(11) -0.0004(8) -0.0046(9) -0.0113(9)
O3 0.0164(8) 0.0165(7) 0.0133(7) -0.0006(6) -0.0058(6) -0.0035(6)
F4 0.0357(9) 0.0386(8) 0.0176(7) 0.0132(6) -0.0063(6) -0.0041(7)
N4 0.0140(9) 0.0172(9) 0.0165(9) 0.0003(7) -0.0054(7) -0.0054(7)
C4 0.0134(10) 0.0164(10) 0.0097(9) -0.0028(7) 0.0018(8) -0.0058(8)
O4 0.0151(7) 0.0145(7) 0.0137(7) 0.0001(5) -0.0058(6) -0.0037(6)
O6 0.0162(8) 0.0177(7) 0.0162(7) 0.0004(6) -0.0058(6) -0.0082(6)
F6 0.0320(8) 0.0349(8) 0.0416(9) 0.0088(7) -0.0274(7) -0.0106(7)
C6 0.0180(11) 0.0144(10) 0.0199(11) -0.0032(8) -0.0020(9) -0.0062(8)
O5 0.0155(8) 0.0220(8) 0.0202(8) 0.0032(6) -0.0088(6) -0.0068(6)
F5 0.0494(10) 0.0163(6) 0.0318(8) 0.0011(6) -0.0249(7) 0.0032(6)
C5 0.0145(11) 0.0164(10) 0.0126(10) -0.0027(8) 0.0016(8) -0.0062(8)
C9 0.0184(13) 0.0221(12) 0.0586(19) 0.0033(12) -0.0172(13) -0.0045(10)
C8 0.0200(12) 0.0162(11) 0.0436(15) -0.0008(10) -0.0103(11) -0.0065(9)
C7 0.0126(11) 0.0159(10) 0.0207(11) -0.0031(8) 0.0006(9) -0.0031(8)
C10 0.0173(12) 0.0168(11) 0.0503(17) 0.0028(10) -0.0100(12) -0.0005(9)
C11 0.0206(12) 0.0137(10) 0.0388(14) -0.0032(9) -0.0034(11) -0.0043(9)
C12 0.0138(11) 0.0153(10) 0.0220(11) -0.0038(8) 0.0016(9) -0.0040(8)
C13 0.0257(13) 0.0150(10) 0.0257(12) -0.0054(9) -0.0028(10) -0.0098(9)
C15 0.0220(12) 0.0190(10) 0.0174(11) 0.0014(8) -0.0084(9) -0.0046(9)
C14 0.0202(12) 0.0210(11) 0.0190(11) -0.0046(8) -0.0040(9) -0.0096(9)
C018 0.0173(11) 0.0225(11) 0.0206(11) 0.0023(9) -0.0082(9) -0.0093(9)
C18 0.0125(10) 0.0143(9) 0.0141(10) -0.0011(7) -0.0032(8) -0.0066(8)
C17 0.0153(11) 0.0114(9) 0.0176(10) 0.0007(8) -0.0057(9) -0.0032(8)
C16 0.0124(10) 0.0163(10) 0.0154(10) 0.0039(8) -0.0044(8) -0.0066(8)
C19 0.0151(10) 0.0142(9) 0.0135(10) -0.0002(8) -0.0042(8) -0.0073(8)
C01R 0.0150(11) 0.0226(11) 0.0318(13) 0.0020(9) -0.0103(10) -0.0057(9)
C01Y 0.0144(11) 0.0206(11) 0.0289(13) -0.0043(9) -0.0005(10) -0.0038(9)
C20 0.0163(11) 0.0142(9) 0.0151(10) -0.0016(8) -0.0046(8) -0.0064(8)
C21 0.0196(11) 0.0172(10) 0.0161(10) -0.0005(8) -0.0075(9) -0.0098(9)
C23 0.0359(14) 0.0314(13) 0.0195(12) 0.0059(10) -0.0168(11) -0.0158(11)
C22 0.0253(13) 0.0224(11) 0.0212(11) -0.0002(9) -0.0106(10) -0.0084(9)
C24 0.0317(14) 0.0397(14) 0.0137(11) -0.0020(10) -0.0057(10) -0.0219(11)
C25 0.0234(12) 0.0276(12) 0.0175(11) -0.0061(9) -0.0020(9) -0.0131(10)
C27 0.0166(11) 0.0181(10) 0.0194(11) -0.0052(8) -0.0006(9) -0.0059(9)
C26 0.0200(11) 0.0212(11) 0.0155(10) -0.0021(8) -0.0049(9) -0.0125(9)
C28 0.0158(11) 0.0147(10) 0.0191(11) 0.0001(8) -0.0057(9) -0.0048(8)
C30 0.0281(14) 0.0423(14) 0.0274(13) 0.0132(11) -0.0188(11) -0.0229(12)
C31 0.0443(17) 0.0471(16) 0.0330(14) 0.0165(12) -0.0261(13) -0.0360(14)
C32 0.0161(11) 0.0241(11) 0.0165(10) 0.0000(8) -0.0043(9) -0.0108(9)
C33 0.0179(11) 0.0206(10) 0.0149(10) -0.0027(8) -0.0021(9) -0.0096(9)
C34 0.0200(11) 0.0214(11) 0.0150(10) -0.0023(8) -0.0041(9) -0.0118(9)
C35 0.0208(12) 0.0194(10) 0.0139(10) -0.0025(8) -0.0019(9) -0.0086(9)
C36 0.0225(12) 0.0264(12) 0.0176(11) -0.0008(9) -0.0043(9) -0.0113(10)
C37 0.0286(13) 0.0251(12) 0.0217(12) 0.0022(9) -0.0086(10) -0.0068(10)
C38 0.0368(15) 0.0185(11) 0.0281(13) 0.0027(9) -0.0080(11) -0.0107(10)
C39 0.0309(14) 0.0201(11) 0.0274(13) -0.0023(9) -0.0058(11) -0.0130(10)
C40 0.0213(12) 0.0202(11) 0.0169(11) -0.0043(8) -0.0014(9) -0.0093(9)
C41 0.0237(12) 0.0263(12) 0.0217(12) -0.0057(9) -0.0051(10) -0.0142(10)
C42 0.0208(12) 0.0252(11) 0.0172(11) -0.0024(9) -0.0060(9) -0.0107(9)
C43 0.0173(11) 0.0155(10) 0.0171(11) -0.0039(8) -0.0027(9) -0.0068(8)
C44 0.0183(12) 0.0333(13) 0.0179(11) -0.0046(9) 0.0006(9) -0.0086(10)
C45 0.0123(11) 0.0314(13) 0.0297(13) -0.0101(10) 0.0022(10) -0.0051(10)
C46 0.0160(11) 0.0192(11) 0.0308(13) -0.0042(9) -0.0074(10) -0.0021(9)
C47 0.0173(11) 0.0192(11) 0.0232(12) 0.0023(9) -0.0046(9) -0.0051(9)
C48 0.0198(11) 0.0159(10) 0.0151(10) -0.0020(8) -0.0041(9) -0.0081(8)
C49 0.0249(13) 0.0281(12) 0.0152(11) -0.0002(9) -0.0004(10) -0.0095(10)
C50 0.0379(15) 0.0293(13) 0.0157(11) 0.0042(9) -0.0073(11) -0.0096(11)
C51 0.0265(13) 0.0235(11) 0.0190(11) -0.0001(9) -0.0108(10) -0.0039(10)
C52 0.0203(12) 0.0214(11) 0.0173(11) -0.0019(8) -0.0064(9) -0.0067(9)
C53 0.0171(11) 0.0134(9) 0.0143(10) -0.0005(8) -0.0043(9) -0.0073(8)
C54 0.0207(12) 0.0202(10) 0.0147(10) -0.0011(8) -0.0022(9) -0.0085(9)
C55 0.0309(13) 0.0229(11) 0.0126(10) 0.0023(8) -0.0082(10) -0.0139(10)
C56 0.0239(12) 0.0190(10) 0.0198(11) 0.0051(8) -0.0125(10) -0.0080(9)
C57 0.0188(11) 0.0154(10) 0.0173(11) 0.0002(8) -0.0063(9) -0.0049(8)
C58 0.0163(11) 0.0133(9) 0.0166(10) 0.0001(8) -0.0030(9) -0.0080(8)
C59 0.0178(11) 0.0191(10) 0.0184(11) -0.0017(8) -0.0010(9) -0.0070(9)
C29 0.068(2) 0.075(2) 0.058(2) 0.0403(19) -0.050(2) -0.058(2)
F9 0.064(4) 0.092(5) 0.064(4) -0.007(3) -0.040(3) -0.004(3)
F8 0.046(4) 0.063(4) 0.038(3) 0.011(2) -0.032(3) -0.032(3)
F7 0.069(5) 0.052(5) 0.057(4) 0.007(3) -0.033(3) -0.022(3)
F7B 0.070(2) 0.053(2) 0.0305(14) 0.0156(13) -0.0361(13) -0.0235(16)
F8B 0.114(3) 0.109(3) 0.126(3) 0.080(2) -0.109(2) -0.091(2)
F9B 0.0503(17) 0.076(2) 0.079(2) 0.0275(16) -0.0507(15) -0.0098(14)

loop_
_atom_type_symbol
_atom_type_description
_atom_type_scat_dispersion_real
_atom_type_scat_dispersion_imag
_atom_type_scat_source
C C 0.0033 0.0016 'International Tables Vol C Tables 4.2.6.8 and 6.1.1.4'
H H 0.0000 0.0000 'International Tables Vol C Tables 4.2.6.8 and 6.1.1.4'
N N 0.0061 0.0033 'International Tables Vol C Tables 4.2.6.8 and 6.1.1.4'
O O 0.0106 0.0060 'International Tables Vol C Tables 4.2.6.8 and 6.1.1.4'
F F 0.0171 0.0103 'International Tables Vol C Tables 4.2.6.8 and 6.1.1.4'
Pr Pr -0.2180 2.8214 'International Tables Vol C Tables 4.2.6.8 and 6.1.1.4'

loop_
_geom_angle_atom_site_label_1
_geom_angle_atom_site_label_2
_geom_angle_atom_site_label_3
_geom_angle
_geom_angle_site_symmetry_1
_geom_angle_site_symmetry_3
O5 Pr1 O4 68.48(5) . .
O5 Pr1 O2 82.29(5) . .
O4 Pr1 O2 129.62(5) . .
O5 Pr1 O6 69.09(5) . .
O4 Pr1 O6 73.64(5) . .
O2 Pr1 O6 132.82(5) . .
O5 Pr1 O3 127.10(5) . .
O4 Pr1 O3 68.65(5) . .
O2 Pr1 O3 150.40(5) . .
O6 Pr1 O3 70.27(5) . .
O5 Pr1 O1 149.92(5) . .
O4 Pr1 O1 132.03(5) . .
O2 Pr1 O1 67.63(5) . .
O6 Pr1 O1 132.25(5) . .
O3 Pr1 O1 82.95(5) . .
O5 Pr1 N2 119.55(5) . .
O4 Pr1 N2 131.44(5) . .
O2 Pr1 N2 98.44(5) . .
O6 Pr1 N2 67.42(5) . .
O3 Pr1 N2 71.63(5) . .
O1 Pr1 N2 66.88(5) . .
O5 Pr1 N1 67.85(5) . .
O4 Pr1 N1 129.51(5) . .
O2 Pr1 N1 66.60(5) . .
O6 Pr1 N1 68.10(5) . .
O3 Pr1 N1 123.53(5) . .
O1 Pr1 N1 98.31(5) . .
N2 Pr1 N1 58.10(5) . .
O5 Pr1 N3 68.52(5) . .
O4 Pr1 N3 64.84(5) . .
O2 Pr1 N3 66.57(5) . .
O6 Pr1 N3 128.69(5) . .
O3 Pr1 N3 116.98(5) . .
O1 Pr1 N3 98.46(5) . .
N2 Pr1 N3 162.82(5) . .
N1 Pr1 N3 118.55(5) . .
O5 Pr1 N4 120.44(5) . .
O4 Pr1 N4 68.44(5) . .
O2 Pr1 N4 95.42(5) . .
O6 Pr1 N4 131.20(5) . .
O3 Pr1 N4 68.04(5) . .
O1 Pr1 N4 65.27(5) . .
N2 Pr1 N4 119.62(5) . .
N1 Pr1 N4 159.96(5) . .
N3 Pr1 N4 56.80(5) . .
C47 N1 C43 117.87(19) . .
C47 N1 Pr1 119.03(14) . .
C43 N1 Pr1 121.97(13) . .
F2 C1 F1 107.8(2) . .
F2 C1 F3 107.0(2) . .
F1 C1 F3 105.30(19) . .
F2 C1 C2 110.63(19) . .
F1 C1 C2 111.49(19) . .
F3 C1 C2 114.29(19) . .
C2 O1 Pr1 135.03(14) . .
C52 N2 C48 117.61(18) . .
C52 N2 Pr1 117.84(14) . .
C48 N2 Pr1 122.82(13) . .
O1 C2 C3 129.5(2) . .
O1 C2 C1 113.45(19) . .
C3 C2 C1 117.06(19) . .
C4 O2 Pr1 141.16(13) . .
C57 N3 C53 117.72(18) . .
C57 N3 Pr1 118.76(14) . .
C53 N3 Pr1 122.44(13) . .
C2 C3 C4 121.7(2) . .
C2 C3 H3 119.2 . .
C4 C3 H3 119.2 . .
C16 O3 Pr1 134.53(13) . .
C018 N4 C58 117.63(19) . .
C018 N4 Pr1 117.60(14) . .
C58 N4 Pr1 119.29(13) . .
O2 C4 C3 123.42(19) . .
O2 C4 C5 116.39(18) . .
C3 C4 C5 120.19(18) . .
C18 O4 Pr1 139.81(13) . .
C32 O6 Pr1 136.78(14) . .
C5 C6 C7 122.2(2) . .
C5 C6 H6 118.9 . .
C7 C6 H6 118.9 . .
C30 O5 Pr1 132.40(14) . .
C6 C5 C14 118.84(19) . .
C6 C5 C4 117.90(18) . .
C14 C5 C4 123.26(19) . .
C8 C9 C10 120.3(2) . .
C8 C9 H9 119.8 . .
C10 C9 H9 119.8 . .
C9 C8 C7 120.8(2) . .
C9 C8 H8 119.6 . .
C7 C8 H8 119.6 . .
C8 C7 C6 122.5(2) . .
C8 C7 C12 119.0(2) . .
C6 C7 C12 118.4(2) . .
C11 C10 C9 120.5(2) . .
C11 C10 H10 119.8 . .
C9 C10 H10 119.8 . .
C10 C11 C12 120.4(2) . .
C10 C11 H11 119.8 . .
C12 C11 H11 119.8 . .
C11 C12 C13 122.7(2) . .
C11 C12 C7 118.9(2) . .
C13 C12 C7 118.4(2) . .
C14 C13 C12 121.6(2) . .
C14 C13 H13 119.2 . .
C12 C13 H13 119.2 . .
F4 C15 F5 107.18(18) . .
F4 C15 F6 106.24(18) . .
F5 C15 F6 105.98(18) . .
F4 C15 C16 111.97(18) . .
F5 C15 C16 114.14(18) . .
F6 C15 C16 110.84(17) . .
C13 C14 C5 120.6(2) . .
C13 C14 H14 119.7 . .
C5 C14 H14 119.7 . .
N4 C018 C01R 123.5(2) . .
N4 C018 H018 118.2 . .
C01R C018 H018 118.2 . .
O4 C18 C17 122.48(19) . .
O4 C18 C19 116.52(18) . .
C17 C18 C19 120.96(18) . .
C16 C17 C18 121.54(19) . .
C16 C17 H17 119.2 . .
C18 C17 H17 119.2 . .
O3 C16 C17 130.13(19) . .
O3 C16 C15 112.41(18) . .
C17 C16 C15 117.35(18) . .
C20 C19 C28 118.95(19) . .
C20 C19 C18 117.71(18) . .
C28 C19 C18 123.23(18) . .
C01Y C01R C018 118.4(2) . .
C01Y C01R H01R 120.8 . .
C018 C01R H01R 120.8 . .
C01R C01Y C59 119.1(2) . .
C01R C01Y H01Y 120.5 . .
C59 C01Y H01Y 120.5 . .
C19 C20 C21 121.62(19) . .
C19 C20 H20 119.2 . .
C21 C20 H20 119.2 . .
C20 C21 C22 122.2(2) . .
C20 C21 C26 119.10(19) . .
C22 C21 C26 118.7(2) . .
C22 C23 C24 120.5(2) . .
C22 C23 H23 119.8 . .
C24 C23 H23 119.8 . .
C23 C22 C21 120.8(2) . .
C23 C22 H22 119.6 . .
C21 C22 H22 119.6 . .
C25 C24 C23 120.2(2) . .
C25 C24 H24 119.9 . .
C23 C24 H24 119.9 . .
C24 C25 C26 120.7(2) . .
C24 C25 H25 119.7 . .
C26 C25 H25 119.7 . .
C28 C27 C26 121.1(2) . .
C28 C27 H27 119.5 . .
C26 C27 H27 119.5 . .
C25 C26 C27 122.6(2) . .
C25 C26 C21 119.1(2) . .
C27 C26 C21 118.33(19) . .
C27 C28 C19 120.9(2) . .
C27 C28 H28 119.6 . .
C19 C28 H28 119.6 . .
O5 C30 C31 129.9(2) . .
O5 C30 C29 112.0(2) . .
C31 C30 C29 118.1(2) . .
C30 C31 C32 122.3(2) . .
C30 C31 H31 118.9 . .
C32 C31 H31 118.9 . .
O6 C32 C31 123.0(2) . .
O6 C32 C33 116.80(19) . .
C31 C32 C33 120.1(2) . .
C34 C33 C42 119.1(2) . .
C34 C33 C32 117.46(19) . .
C42 C33 C32 123.41(19) . .
C33 C34 C35 121.8(2) . .
C33 C34 H34 119.1 . .
C35 C34 H34 119.1 . .
C34 C35 C36 122.3(2) . .
C34 C35 C40 118.6(2) . .
C36 C35 C40 119.1(2) . .
C37 C36 C35 120.5(2) . .
C37 C36 H36 119.8 . .
C35 C36 H36 119.8 . .
C36 C37 C38 120.6(2) . .
C36 C37 H37 119.7 . .
C38 C37 H37 119.7 . .
C39 C38 C37 120.3(2) . .
C39 C38 H38 119.8 . .
C37 C38 H38 119.8 . .
C38 C39 C40 120.7(2) . .
C38 C39 H39 119.7 . .
C40 C39 H39 119.7 . .
C41 C40 C39 122.6(2) . .
C41 C40 C35 118.7(2) . .
C39 C40 C35 118.7(2) . .
C42 C41 C40 121.5(2) . .
C42 C41 H41 119.2 . .
C40 C41 H41 119.2 . .
C41 C42 C33 120.3(2) . .
C41 C42 H42 119.8 . .
C33 C42 H42 119.8 . .
N1 C43 C44 121.7(2) . .
N1 C43 C48 116.24(19) . .
C44 C43 C48 122.1(2) . .
C45 C44 C43 119.5(2) . .
C45 C44 H44 120.3 . .
C43 C44 H44 120.3 . .
C46 C45 C44 119.0(2) . .
C46 C45 H45 120.5 . .
C44 C45 H45 120.5 . .
C45 C46 C47 118.2(2) . .
C45 C46 H46 120.9 . .
C47 C46 H46 120.9 . .
N1 C47 C46 123.7(2) . .
N1 C47 H47 118.1 . .
C46 C47 H47 118.1 . .
N2 C48 C49 121.9(2) . .
N2 C48 C43 116.21(18) . .
C49 C48 C43 121.8(2) . .
C50 C49 C48 119.5(2) . .
C50 C49 H49 120.3 . .
C48 C49 H49 120.3 . .
C51 C50 C49 118.7(2) . .
C51 C50 H50 120.6 . .
C49 C50 H50 120.6 . .
C50 C51 C52 118.5(2) . .
C50 C51 H51 120.8 . .
C52 C51 H51 120.8 . .
N2 C52 C51 123.7(2) . .
N2 C52 H52 118.1 . .
C51 C52 H52 118.1 . .
N3 C53 C54 122.15(19) . .
N3 C53 C58 116.34(18) . .
C54 C53 C58 121.48(19) . .
C55 C54 C53 119.2(2) . .
C55 C54 H54 120.4 . .
C53 C54 H54 120.4 . .
C56 C55 C54 118.8(2) . .
C56 C55 H55 120.6 . .
C54 C55 H55 120.6 . .
C55 C56 C57 118.4(2) . .
C55 C56 H56 120.8 . .
C57 C56 H56 120.8 . .
N3 C57 C56 123.7(2) . .
N3 C57 H57 118.2 . .
C56 C57 H57 118.2 . .
N4 C58 C59 122.2(2) . .
N4 C58 C53 115.76(18) . .
C59 C58 C53 121.99(19) . .
C01Y C59 C58 119.0(2) . .
C01Y C59 H59 120.5 . .
C58 C59 H59 120.5 . .
F9 C29 F7 114.9(5) . .
F8B C29 F7B 112.7(3) . .
F8B C29 F9B 103.0(3) . .
F7B C29 F9B 104.2(3) . .
F9 C29 F8 102.1(5) . .
F7 C29 F8 102.1(5) . .
F9 C29 C30 111.5(5) . .
F8B C29 C30 116.9(2) . .
F7 C29 C30 117.8(6) . .
F7B C29 C30 111.1(3) . .
F9B C29 C30 107.6(3) . .
F8 C29 C30 106.3(3) . .

loop_
_geom_bond_atom_site_label_1
_geom_bond_atom_site_label_2
_geom_bond_distance
_geom_bond_site_symmetry_2
Pr1 O5 2.4527(15) .
Pr1 O4 2.4531(14) .
Pr1 O2 2.4614(14) .
Pr1 O6 2.4651(14) .
Pr1 O3 2.4770(14) .
Pr1 O1 2.5131(15) .
Pr1 N2 2.7434(17) .
Pr1 N1 2.7792(18) .
Pr1 N3 2.8045(17) .
Pr1 N4 2.8378(18) .
F1 C1 1.323(3) .
N1 C47 1.342(3) .
N1 C43 1.345(3) .
C1 F2 1.322(3) .
C1 F3 1.332(3) .
C1 C2 1.542(3) .
O1 C2 1.248(3) .
N2 C52 1.342(3) .
N2 C48 1.345(3) .
C2 C3 1.394(3) .
O2 C4 1.259(3) .
N3 C57 1.337(3) .
N3 C53 1.345(3) .
C3 C4 1.414(3) .
C3 H3 0.9500 .
O3 C16 1.263(3) .
F4 C15 1.333(3) .
N4 C018 1.343(3) .
N4 C58 1.346(3) .
C4 C5 1.509(3) .
O4 C18 1.255(2) .
O6 C32 1.243(3) .
F6 C15 1.344(3) .
C6 C5 1.373(3) .
C6 C7 1.418(3) .
C6 H6 0.9500 .
O5 C30 1.254(3) .
F5 C15 1.341(3) .
C5 C14 1.421(3) .
C9 C8 1.367(3) .
C9 C10 1.412(4) .
C9 H9 0.9500 .
C8 C7 1.410(3) .
C8 H8 0.9500 .
C7 C12 1.424(3) .
C10 C11 1.367(4) .
C10 H10 0.9500 .
C11 C12 1.420(3) .
C11 H11 0.9500 .
C12 C13 1.424(3) .
C13 C14 1.361(3) .
C13 H13 0.9500 .
C15 C16 1.534(3) .
C14 H14 0.9500 .
C018 C01R 1.386(3) .
C018 H018 0.9500 .
C18 C17 1.424(3) .
C18 C19 1.500(3) .
C17 C16 1.383(3) .
C17 H17 0.9500 .
C19 C20 1.379(3) .
C19 C28 1.419(3) .
C01R C01Y 1.382(3) .
C01R H01R 0.9500 .
C01Y C59 1.385(3) .
C01Y H01Y 0.9500 .
C20 C21 1.414(3) .
C20 H20 0.9500 .
C21 C22 1.422(3) .
C21 C26 1.425(3) .
C23 C22 1.363(3) .
C23 C24 1.415(4) .
C23 H23 0.9500 .
C22 H22 0.9500 .
C24 C25 1.370(3) .
C24 H24 0.9500 .
C25 C26 1.417(3) .
C25 H25 0.9500 .
C27 C28 1.368(3) .
C27 C26 1.424(3) .
C27 H27 0.9500 .
C28 H28 0.9500 .
C30 C31 1.378(3) .
C30 C29 1.546(3) .
C31 C32 1.427(3) .
C31 H31 0.9500 .
C32 C33 1.507(3) .
C33 C34 1.375(3) .
C33 C42 1.424(3) .
C34 C35 1.418(3) .
C34 H34 0.9500 .
C35 C36 1.418(3) .
C35 C40 1.425(3) .
C36 C37 1.367(3) .
C36 H36 0.9500 .
C37 C38 1.413(4) .
C37 H37 0.9500 .
C38 C39 1.367(4) .
C38 H38 0.9500 .
C39 C40 1.422(3) .
C39 H39 0.9500 .
C40 C41 1.417(3) .
C41 C42 1.365(3) .
C41 H41 0.9500 .
C42 H42 0.9500 .
C43 C44 1.394(3) .
C43 C48 1.492(3) .
C44 C45 1.384(3) .
C44 H44 0.9500 .
C45 C46 1.379(4) .
C45 H45 0.9500 .
C46 C47 1.382(3) .
C46 H46 0.9500 .
C47 H47 0.9500 .
C48 C49 1.394(3) .
C49 C50 1.385(3) .
C49 H49 0.9500 .
C50 C51 1.379(4) .
C50 H50 0.9500 .
C51 C52 1.383(3) .
C51 H51 0.9500 .
C52 H52 0.9500 .
C53 C54 1.397(3) .
C53 C58 1.491(3) .
C54 C55 1.386(3) .
C54 H54 0.9500 .
C55 C56 1.380(3) .
C55 H55 0.9500 .
C56 C57 1.391(3) .
C56 H56 0.9500 .
C57 H57 0.9500 .
C58 C59 1.395(3) .
C59 H59 0.9500 .
C29 F9 1.262(6) .
C29 F8B 1.291(3) .
C29 F7 1.292(6) .
C29 F7B 1.323(4) .
C29 F9B 1.416(4) .
C29 F8 1.450(5) .

loop_
_geom_torsion_atom_site_label_1
_geom_torsion_atom_site_label_2
_geom_torsion_atom_site_label_3
_geom_torsion_atom_site_label_4
_geom_torsion
_geom_torsion_site_symmetry_1
_geom_torsion_site_symmetry_2
_geom_torsion_site_symmetry_3
_geom_torsion_site_symmetry_4
Pr1 O1 C2 C3 -9.8(4) . . . .
Pr1 O1 C2 C1 168.03(14) . . . .
F2 C1 C2 O1 -78.6(3) . . . .
F1 C1 C2 O1 41.4(3) . . . .
F3 C1 C2 O1 160.6(2) . . . .
F2 C1 C2 C3 99.6(3) . . . .
F1 C1 C2 C3 -140.5(2) . . . .
F3 C1 C2 C3 -21.2(3) . . . .
O1 C2 C3 C4 -0.4(4) . . . .
C1 C2 C3 C4 -178.2(2) . . . .
Pr1 O2 C4 C3 11.6(3) . . . .
Pr1 O2 C4 C5 -168.36(14) . . . .
C2 C3 C4 O2 0.2(3) . . . .
C2 C3 C4 C5 -179.78(19) . . . .
C7 C6 C5 C14 -1.2(3) . . . .
C7 C6 C5 C4 178.61(19) . . . .
O2 C4 C5 C6 0.7(3) . . . .
C3 C4 C5 C6 -179.3(2) . . . .
O2 C4 C5 C14 -179.57(19) . . . .
C3 C4 C5 C14 0.5(3) . . . .
C10 C9 C8 C7 -0.9(4) . . . .
C9 C8 C7 C6 179.7(2) . . . .
C9 C8 C7 C12 0.5(4) . . . .
C5 C6 C7 C8 -178.4(2) . . . .
C5 C6 C7 C12 0.7(3) . . . .
C8 C9 C10 C11 1.0(4) . . . .
C9 C10 C11 C12 -0.7(4) . . . .
C10 C11 C12 C13 -179.0(2) . . . .
C10 C11 C12 C7 0.4(4) . . . .
C8 C7 C12 C11 -0.3(3) . . . .
C6 C7 C12 C11 -179.4(2) . . . .
C8 C7 C12 C13 179.1(2) . . . .
C6 C7 C12 C13 -0.1(3) . . . .
C11 C12 C13 C14 179.2(2) . . . .
C7 C12 C13 C14 -0.2(3) . . . .
C12 C13 C14 C5 -0.2(3) . . . .
C6 C5 C14 C13 0.9(3) . . . .
C4 C5 C14 C13 -178.9(2) . . . .
C58 N4 C018 C01R 2.8(3) . . . .
Pr1 N4 C018 C01R -150.95(18) . . . .
Pr1 O4 C18 C17 -24.9(3) . . . .
Pr1 O4 C18 C19 152.79(15) . . . .
O4 C18 C17 C16 10.8(3) . . . .
C19 C18 C17 C16 -166.81(19) . . . .
Pr1 O3 C16 C17 -4.9(4) . . . .
Pr1 O3 C16 C15 179.06(13) . . . .
C18 C17 C16 O3 2.8(4) . . . .
C18 C17 C16 C15 178.68(19) . . . .
F4 C15 C16 O3 -50.7(3) . . . .
F5 C15 C16 O3 -172.70(18) . . . .
F6 C15 C16 O3 67.7(2) . . . .
F4 C15 C16 C17 132.7(2) . . . .
F5 C15 C16 C17 10.7(3) . . . .
F6 C15 C16 C17 -108.9(2) . . . .
O4 C18 C19 C20 2.4(3) . . . .
C17 C18 C19 C20 -179.81(19) . . . .
O4 C18 C19 C28 -173.76(19) . . . .
C17 C18 C19 C28 4.0(3) . . . .
N4 C018 C01R C01Y -0.1(3) . . . .
C018 C01R C01Y C59 -1.5(3) . . . .
C28 C19 C20 C21 1.3(3) . . . .
C18 C19 C20 C21 -175.08(19) . . . .
C19 C20 C21 C22 177.4(2) . . . .
C19 C20 C21 C26 -0.3(3) . . . .
C24 C23 C22 C21 0.1(4) . . . .
C20 C21 C22 C23 -177.4(2) . . . .
C26 C21 C22 C23 0.3(3) . . . .
C22 C23 C24 C25 -1.1(4) . . . .
C23 C24 C25 C26 1.6(4) . . . .
C24 C25 C26 C27 178.0(2) . . . .
C24 C25 C26 C21 -1.2(3) . . . .
C28 C27 C26 C25 -177.3(2) . . . .
C28 C27 C26 C21 1.9(3) . . . .
C20 C21 C26 C25 178.0(2) . . . .
C22 C21 C26 C25 0.2(3) . . . .
C20 C21 C26 C27 -1.2(3) . . . .
C22 C21 C26 C27 -179.0(2) . . . .
C26 C27 C28 C19 -0.9(3) . . . .
C20 C19 C28 C27 -0.6(3) . . . .
C18 C19 C28 C27 175.5(2) . . . .
Pr1 O5 C30 C31 -17.4(4) . . . .
Pr1 O5 C30 C29 161.53(18) . . . .
O5 C30 C31 C32 -2.5(5) . . . .
C29 C30 C31 C32 178.6(3) . . . .
Pr1 O6 C32 C31 22.5(4) . . . .
Pr1 O6 C32 C33 -155.72(14) . . . .
C30 C31 C32 O6 0.7(4) . . . .
C30 C31 C32 C33 178.8(2) . . . .
O6 C32 C33 C34 12.1(3) . . . .
C31 C32 C33 C34 -166.2(2) . . . .
O6 C32 C33 C42 -169.4(2) . . . .
C31 C32 C33 C42 12.4(3) . . . .
C42 C33 C34 C35 -1.7(3) . . . .
C32 C33 C34 C35 176.84(19) . . . .
C33 C34 C35 C36 -179.2(2) . . . .
C33 C34 C35 C40 0.5(3) . . . .
C34 C35 C36 C37 179.0(2) . . . .
C40 C35 C36 C37 -0.6(3) . . . .
C35 C36 C37 C38 -0.4(4) . . . .
C36 C37 C38 C39 1.1(4) . . . .
C37 C38 C39 C40 -0.8(4) . . . .
C38 C39 C40 C41 179.7(2) . . . .
C38 C39 C40 C35 -0.1(3) . . . .
C34 C35 C40 C41 1.3(3) . . . .
C36 C35 C40 C41 -179.0(2) . . . .
C34 C35 C40 C39 -178.8(2) . . . .
C36 C35 C40 C39 0.9(3) . . . .
C39 C40 C41 C42 178.2(2) . . . .
C35 C40 C41 C42 -1.9(3) . . . .
C40 C41 C42 C33 0.6(3) . . . .
C34 C33 C42 C41 1.2(3) . . . .
C32 C33 C42 C41 -177.3(2) . . . .
C47 N1 C43 C44 -0.8(3) . . . .
Pr1 N1 C43 C44 166.97(16) . . . .
C47 N1 C43 C48 177.48(19) . . . .
Pr1 N1 C43 C48 -14.8(2) . . . .
N1 C43 C44 C45 -0.3(3) . . . .
C48 C43 C44 C45 -178.5(2) . . . .
C43 C44 C45 C46 0.9(4) . . . .
C44 C45 C46 C47 -0.3(4) . . . .
C43 N1 C47 C46 1.3(3) . . . .
Pr1 N1 C47 C46 -166.77(18) . . . .
C45 C46 C47 N1 -0.8(4) . . . .
C52 N2 C48 C49 2.5(3) . . . .
Pr1 N2 C48 C49 -162.24(16) . . . .
C52 N2 C48 C43 -175.32(18) . . . .
Pr1 N2 C48 C43 20.0(2) . . . .
N1 C43 C48 N2 -3.0(3) . . . .
C44 C43 C48 N2 175.2(2) . . . .
N1 C43 C48 C49 179.2(2) . . . .
C44 C43 C48 C49 -2.6(3) . . . .
N2 C48 C49 C50 -1.3(3) . . . .
C43 C48 C49 C50 176.3(2) . . . .
C48 C49 C50 C51 -0.6(4) . . . .
C49 C50 C51 C52 1.4(4) . . . .
C48 N2 C52 C51 -1.7(3) . . . .
Pr1 N2 C52 C51 163.78(17) . . . .
C50 C51 C52 N2 -0.2(4) . . . .
C57 N3 C53 C54 0.4(3) . . . .
Pr1 N3 C53 C54 -167.51(15) . . . .
C57 N3 C53 C58 -177.29(18) . . . .
Pr1 N3 C53 C58 14.8(2) . . . .
N3 C53 C54 C55 -0.5(3) . . . .
C58 C53 C54 C55 177.08(19) . . . .
C53 C54 C55 C56 -0.2(3) . . . .
C54 C55 C56 C57 1.1(3) . . . .
C53 N3 C57 C56 0.5(3) . . . .
Pr1 N3 C57 C56 168.86(16) . . . .
C55 C56 C57 N3 -1.2(3) . . . .
C018 N4 C58 C59 -3.9(3) . . . .
Pr1 N4 C58 C59 149.42(17) . . . .
C018 N4 C58 C53 174.83(18) . . . .
Pr1 N4 C58 C53 -31.9(2) . . . .
N3 C53 C58 N4 11.6(3) . . . .
C54 C53 C58 N4 -166.16(19) . . . .
N3 C53 C58 C59 -169.72(19) . . . .
C54 C53 C58 C59 12.5(3) . . . .
C01R C01Y C59 C58 0.4(3) . . . .
N4 C58 C59 C01Y 2.3(3) . . . .
C53 C58 C59 C01Y -176.3(2) . . . .
O5 C30 C29 F9 99.2(6) . . . .
C31 C30 C29 F9 -81.7(7) . . . .
O5 C30 C29 F8B 168.2(4) . . . .
C31 C30 C29 F8B -12.7(5) . . . .
O5 C30 C29 F7 -36.7(6) . . . .
C31 C30 C29 F7 142.4(6) . . . .
O5 C30 C29 F7B -60.5(4) . . . .
C31 C30 C29 F7B 118.6(3) . . . .
O5 C30 C29 F9B 52.9(3) . . . .
C31 C30 C29 F9B -128.0(3) . . . .
O5 C30 C29 F8 -150.4(4) . . . .
C31 C30 C29 F8 28.7(5) . . . .
